data_1555279
loop_
_publ_author_name
'Ganesh Kumar, Mothukuri'
'Gopi, Hosahudya N.'

_publ_section_title
;
 \g- and \b-Peptide Foldamers from Common Multifaceted Building Blocks:
 Synthesis and Structural Characterization.
;
_journal_issue 19
_journal_name_full 'Organic letters'
_journal_page_first 4738
_journal_page_last 4741
_journal_paper_doi 10.1021/acs.orglett.5b02263
_journal_volume 17
_journal_year 2015
_chemical_formula_moiety 'C37 H54 N6 O8'
_chemical_formula_sum 'C37 H54 N6 O8'
_chemical_formula_weight 710.86
_chemical_name_common Boc-UgFNMUgFNHMe
_chemical_name_systematic Boc-UgFNMUgFNHMe
_space_group_crystal_system monoclinic
_space_group_IT_number 4
_space_group_name_Hall 'P 2yb'
_space_group_name_H-M_alt 'P 1 21 1'
_atom_sites_solution_hydrogens geom
_audit_creation_method SHELXL-2014/7
_cell_angle_alpha 90
_cell_angle_beta 104.524(5)
_cell_angle_gamma 90
_cell_formula_units_Z 2
_cell_length_a 11.813(3)
_cell_length_b 9.272(2)
_cell_length_c 19.747(4)
_cell_measurement_temperature 100(2)
_cell_volume 2093.8(8)
_computing_structure_refinement 'SHELXL-2014/7 (Sheldrick, 2014)'
_diffrn_ambient_temperature 100(2)
_diffrn_measured_fraction_theta_full 1.000
_diffrn_measured_fraction_theta_max 0.997
_diffrn_measurement_device_type 'fine-focus sealed tube'
_diffrn_radiation_type MoK\a
_diffrn_radiation_wavelength 0.71073
_diffrn_reflns_av_R_equivalents 0.0811
_diffrn_reflns_av_unetI/netI 0.0972
_diffrn_reflns_Laue_measured_fraction_full 1.000
_diffrn_reflns_Laue_measured_fraction_max 0.997
_diffrn_reflns_limit_h_max 15
_diffrn_reflns_limit_h_min -14
_diffrn_reflns_limit_k_max 12
_diffrn_reflns_limit_k_min -12
_diffrn_reflns_limit_l_max 24
_diffrn_reflns_limit_l_min -26
_diffrn_reflns_number 36583
_diffrn_reflns_point_group_measured_fraction_full 0.993
_diffrn_reflns_point_group_measured_fraction_max 0.984
_diffrn_reflns_theta_full 25.242
_diffrn_reflns_theta_max 28.411
_diffrn_reflns_theta_min 1.065
_exptl_absorpt_coefficient_mu 0.080
_exptl_absorpt_correction_T_max 0.997
_exptl_absorpt_correction_T_min 0.992
_exptl_absorpt_correction_type multi-scan
_exptl_absorpt_process_details SADABS
_exptl_crystal_colour colorless
_exptl_crystal_density_diffrn 1.128
_exptl_crystal_description rodshape
_exptl_crystal_F_000 764
_exptl_crystal_size_max 0.14
_exptl_crystal_size_mid 0.08
_exptl_crystal_size_min 0.04
_platon_squeeze_details
;
The voume occupied by solvent is 12.6% of the unit cell. 
;
_refine_diff_density_max 0.361
_refine_diff_density_min -0.315
_refine_diff_density_rms 0.049
_refine_ls_abs_structure_details
;
 Flack x determined using 2236 quotients [(I+)-(I-)]/[(I+)+(I-)]
 (Parsons, Flack and Wagner, Acta Cryst. B69 (2013) 249-259).
;
_refine_ls_abs_structure_Flack -0.5(7)
_refine_ls_extinction_method none
_refine_ls_goodness_of_fit_ref 0.758
_refine_ls_hydrogen_treatment constr
_refine_ls_matrix_type full
_refine_ls_number_parameters 468
_refine_ls_number_reflns 10361
_refine_ls_number_restraints 1
_refine_ls_restrained_S_all 0.758
_refine_ls_R_factor_all 0.0877
_refine_ls_R_factor_gt 0.0559
_refine_ls_shift/su_max 0.000
_refine_ls_shift/su_mean 0.000
_refine_ls_structure_factor_coef Fsqd
_refine_ls_weighting_details 'w=1/[\s^2^(Fo^2^)+(0.1000P)^2^+0.7337P] where P=(Fo^2^+2Fc^2^)/3'
_refine_ls_weighting_scheme calc
_refine_ls_wR_factor_gt 0.1314
_refine_ls_wR_factor_ref 0.1528
_reflns_Friedel_coverage 0.861
_reflns_Friedel_fraction_full 0.986
_reflns_Friedel_fraction_max 0.968
_reflns_number_gt 6919
_reflns_number_total 10361
_reflns_threshold_expression 'I > 2\s(I)'
_cod_data_source_file ol5b02263_si_003.cif
_cod_data_source_block P4
_cod_original_cell_volume 2093.6(8)
_cod_original_sg_symbol_H-M 'P 21'
_cod_database_code 1555279
_shelx_shelxl_version_number 2014/7
_shelx_space_group_comment
;
The symmetry employed for this shelxl refinement is uniquely defined
by the following loop, which should always be used as a source of
symmetry information in preference to the above space-group names.
They are only intended as comments.
;

loop_
_space_group_symop_operation_xyz
'x, y, z'
'-x, y+1/2, -z'

loop_
_atom_site_label
_atom_site_type_symbol
_atom_site_fract_x
_atom_site_fract_y
_atom_site_fract_z
_atom_site_U_iso_or_equiv
_atom_site_adp_type
_atom_site_occupancy
_atom_site_site_symmetry_order
_atom_site_calc_flag
_atom_site_refinement_flags_posn
_atom_site_refinement_flags_adp
O3 O 0.7337(2) 0.6038(3) 0.30267(12) 0.0218(5) Uani 1 1 d . .
O6 O 0.43643(19) 0.4222(3) 0.15671(12) 0.0205(5) Uani 1 1 d . .
O2 O 0.7864(2) 0.6878(3) 0.14708(12) 0.0223(5) Uani 1 1 d . .
O7 O 0.6004(2) 0.1097(3) 0.23173(13) 0.0231(5) Uani 1 1 d . .
O1 O 0.8444(2) 0.8971(3) 0.10589(12) 0.0281(6) Uani 1 1 d . .
O8 O 0.1876(2) 0.3036(4) 0.30472(15) 0.0375(7) Uani 1 1 d . .
N2 N 0.6370(2) 0.8051(3) 0.25418(13) 0.0174(6) Uani 1 1 d . .
H2 H 0.6429 0.8899 0.2378 0.021 Uiso 1 1 calc R U
N4 N 0.6339(2) 0.3255(3) 0.28594(13) 0.0182(6) Uani 1 1 d . .
H4 H 0.6621 0.4103 0.2837 0.022 Uiso 1 1 calc R U
N3 N 0.6262(2) 0.4539(3) 0.15594(14) 0.0177(6) Uani 1 1 d . .
H3 H 0.6784 0.5167 0.1532 0.021 Uiso 1 1 calc R U
N1 N 0.8481(2) 0.8798(3) 0.21803(14) 0.0206(6) Uani 1 1 d . .
H1 H 0.8609 0.9712 0.2192 0.025 Uiso 1 1 calc R U
N5 N 0.2438(3) 0.4264(4) 0.22036(17) 0.0315(8) Uani 1 1 d . .
H5 H 0.2963 0.4376 0.1975 0.038 Uiso 1 1 calc R U
O4 O 0.3395(4) 0.9393(4) 0.03082(18) 0.0607(10) Uani 1 1 d . .
O5 O 0.2221(3) 0.8325(4) 0.0832(2) 0.0598(10) Uani 1 1 d . .
N6 N 0.3159(3) 0.8894(4) 0.08249(19) 0.0381(9) Uani 1 1 d . .
C9 C 0.7349(3) 0.7281(4) 0.27996(16) 0.0184(7) Uani 1 1 d . .
C21 C 0.5164(3) 0.5010(4) 0.14873(17) 0.0180(7) Uani 1 1 d . .
C25 C 0.6286(3) 0.2377(4) 0.23205(17) 0.0186(7) Uani 1 1 d . .
C5 C 0.8236(3) 0.8101(4) 0.15572(17) 0.0201(7) Uani 1 1 d . .
C26 C 0.5956(3) 0.2895(4) 0.34867(16) 0.0213(7) Uani 1 1 d . .
H26 H 0.5969 0.1845 0.3543 0.026 Uiso 1 1 calc R U
C22 C 0.6640(3) 0.3031(4) 0.16810(17) 0.0206(7) Uani 1 1 d . .
C12 C 0.5221(3) 0.7952(4) 0.37974(18) 0.0254(8) Uani 1 1 d . .
C10 C 0.5211(3) 0.7492(4) 0.25322(17) 0.0197(7) Uani 1 1 d . .
H10 H 0.5316 0.6495 0.2702 0.024 Uiso 1 1 calc R U
C18 C 0.4403(3) 0.7440(4) 0.17862(17) 0.0205(7) Uani 1 1 d . .
H18 H 0.3681 0.6947 0.1811 0.025 Uiso 1 1 calc R U
C20 C 0.4957(3) 0.6577(4) 0.12806(17) 0.0197(7) Uani 1 1 d . .
H20A H 0.4445 0.6629 0.0813 0.024 Uiso 1 1 calc R U
H20B H 0.5696 0.7018 0.1269 0.024 Uiso 1 1 calc R U
C6 C 0.8530(3) 0.8027(4) 0.28319(16) 0.0200(7) Uani 1 1 d . .
C28 C 0.7992(3) 0.2877(4) 0.43183(18) 0.0238(8) Uani 1 1 d . .
C29 C 0.8853(3) 0.3256(4) 0.39811(18) 0.0262(8) Uani 1 1 d . .
H29 H 0.8694 0.3958 0.3634 0.031 Uiso 1 1 calc R U
C36 C 0.2617(3) 0.3282(5) 0.27159(19) 0.0286(9) Uani 1 1 d . .
C30 C 0.9940(3) 0.2601(5) 0.4155(2) 0.0312(9) Uani 1 1 d . .
H30 H 1.0507 0.2871 0.3927 0.037 Uiso 1 1 calc R U
C24 C 0.6138(3) 0.2111(4) 0.10351(19) 0.0266(8) Uani 1 1 d . .
H24A H 0.5301 0.2090 0.0945 0.040 Uiso 1 1 calc R U
H24B H 0.6439 0.1147 0.1114 0.040 Uiso 1 1 calc R U
H24C H 0.6359 0.2518 0.0640 0.040 Uiso 1 1 calc R U
C8 C 0.9506(3) 0.6917(4) 0.29800(18) 0.0250(8) Uani 1 1 d . .
H8A H 0.9353 0.6201 0.2617 0.037 Uiso 1 1 calc R U
H8B H 0.9546 0.6464 0.3423 0.037 Uiso 1 1 calc R U
H8C H 1.0237 0.7385 0.2994 0.037 Uiso 1 1 calc R U
C11 C 0.4662(3) 0.8338(4) 0.30455(19) 0.0266(8) Uani 1 1 d . .
H11A H 0.4754 0.9364 0.2979 0.032 Uiso 1 1 calc R U
H11B H 0.3832 0.8129 0.2942 0.032 Uiso 1 1 calc R U
C7 C 0.8748(3) 0.9149(4) 0.34183(19) 0.0271(8) Uani 1 1 d . .
H7A H 0.9491 0.9603 0.3456 0.041 Uiso 1 1 calc R U
H7B H 0.8748 0.8684 0.3853 0.041 Uiso 1 1 calc R U
H7C H 0.8141 0.9863 0.3315 0.041 Uiso 1 1 calc R U
C13 C 0.6266(3) 0.8595(5) 0.4155(2) 0.0297(9) Uani 1 1 d . .
H13 H 0.6598 0.9319 0.3941 0.036 Uiso 1 1 calc R U
C35 C 0.3788(3) 0.2545(4) 0.28765(19) 0.0258(8) Uani 1 1 d . .
H35A H 0.4038 0.2424 0.2448 0.031 Uiso 1 1 calc R U
H35B H 0.3721 0.1596 0.3070 0.031 Uiso 1 1 calc R U
C3 C 0.8186(4) 0.8480(5) 0.03232(18) 0.0329(10) Uani 1 1 d . .
C34 C 0.4706(3) 0.3437(4) 0.34038(18) 0.0234(8) Uani 1 1 d . .
H34A H 0.4658 0.4434 0.3251 0.028 Uiso 1 1 calc R U
H34B H 0.4523 0.3407 0.3856 0.028 Uiso 1 1 calc R U
C27 C 0.6793(3) 0.3573(4) 0.41312(17) 0.0229(8) Uani 1 1 d . .
H27A H 0.6450 0.3492 0.4527 0.028 Uiso 1 1 calc R U
H27B H 0.6880 0.4591 0.4043 0.028 Uiso 1 1 calc R U
C32 C 0.9338(4) 0.1162(5) 0.5009(2) 0.0348(10) Uani 1 1 d . .
H32 H 0.9498 0.0463 0.5357 0.042 Uiso 1 1 calc R U
C33 C 0.8256(3) 0.1816(5) 0.48324(18) 0.0282(8) Uani 1 1 d . .
H33 H 0.7692 0.1543 0.5061 0.034 Uiso 1 1 calc R U
C19 C 0.4075(3) 0.8964(4) 0.1500(2) 0.0270(8) Uani 1 1 d . .
H19A H 0.3784 0.9518 0.1838 0.032 Uiso 1 1 calc R U
H19B H 0.4763 0.9447 0.1428 0.032 Uiso 1 1 calc R U
C23 C 0.7981(3) 0.3045(5) 0.1848(2) 0.0286(8) Uani 1 1 d . .
H23A H 0.8226 0.3405 0.1452 0.043 Uiso 1 1 calc R U
H23B H 0.8272 0.2083 0.1953 0.043 Uiso 1 1 calc R U
H23C H 0.8283 0.3656 0.2245 0.043 Uiso 1 1 calc R U
C17 C 0.4727(4) 0.6916(5) 0.4144(2) 0.0346(9) Uani 1 1 d . .
H17 H 0.4016 0.6498 0.3919 0.041 Uiso 1 1 calc R U
C31 C 1.0189(3) 0.1542(5) 0.4670(2) 0.0341(10) Uani 1 1 d . .
H31 H 1.0917 0.1094 0.4784 0.041 Uiso 1 1 calc R U
C14 C 0.6815(4) 0.8155(6) 0.4833(2) 0.0375(10) Uani 1 1 d . .
H14 H 0.7514 0.8582 0.5070 0.045 Uiso 1 1 calc R U
C16 C 0.5277(4) 0.6499(5) 0.4816(2) 0.0426(11) Uani 1 1 d . .
H16 H 0.4931 0.5809 0.5041 0.051 Uiso 1 1 calc R U
C4 C 0.6894(3) 0.8133(6) 0.00623(19) 0.0376(10) Uani 1 1 d . .
H4A H 0.6727 0.7248 0.0270 0.056 Uiso 1 1 calc R U
H4B H 0.6697 0.8033 -0.0437 0.056 Uiso 1 1 calc R U
H4C H 0.6441 0.8900 0.0189 0.056 Uiso 1 1 calc R U
C15 C 0.6324(4) 0.7087(6) 0.5155(2) 0.0416(11) Uani 1 1 d . .
H15 H 0.6705 0.6771 0.5601 0.050 Uiso 1 1 calc R U
C2 C 0.8976(4) 0.7232(6) 0.0254(2) 0.0446(12) Uani 1 1 d . .
H2A H 0.9775 0.7489 0.0463 0.067 Uiso 1 1 calc R U
H2B H 0.8885 0.7017 -0.0233 0.067 Uiso 1 1 calc R U
H2C H 0.8769 0.6401 0.0486 0.067 Uiso 1 1 calc R U
C37 C 0.1382(4) 0.5154(7) 0.2017(3) 0.0554(15) Uani 1 1 d . .
H37A H 0.0729 0.4568 0.1787 0.083 Uiso 1 1 calc R U
H37B H 0.1490 0.5912 0.1708 0.083 Uiso 1 1 calc R U
H37C H 0.1236 0.5566 0.2433 0.083 Uiso 1 1 calc R U
C1 C 0.8474(5) 0.9835(7) -0.0039(2) 0.0596(16) Uani 1 1 d . .
H1A H 0.7979 1.0612 0.0032 0.089 Uiso 1 1 calc R U
H1B H 0.8347 0.9654 -0.0531 0.089 Uiso 1 1 calc R U
H1C H 0.9278 1.0092 0.0154 0.089 Uiso 1 1 calc R U

loop_
_atom_site_aniso_label
_atom_site_aniso_U_11
_atom_site_aniso_U_22
_atom_site_aniso_U_33
_atom_site_aniso_U_23
_atom_site_aniso_U_13
_atom_site_aniso_U_12
O3 0.0261(12) 0.0136(14) 0.0248(12) 0.0013(10) 0.0045(10) -0.0014(10)
O6 0.0217(11) 0.0148(14) 0.0252(12) -0.0026(10) 0.0063(9) -0.0023(10)
O2 0.0260(12) 0.0172(14) 0.0239(12) -0.0008(10) 0.0067(9) -0.0035(10)
O7 0.0286(13) 0.0121(14) 0.0298(13) 0.0002(10) 0.0095(10) -0.0016(10)
O1 0.0349(14) 0.0290(17) 0.0222(12) 0.0029(11) 0.0105(10) -0.0097(12)
O8 0.0273(13) 0.047(2) 0.0437(15) -0.0163(15) 0.0190(12) -0.0123(14)
N2 0.0202(13) 0.0111(15) 0.0226(13) -0.0003(11) 0.0083(10) -0.0011(11)
N4 0.0220(13) 0.0132(16) 0.0201(13) 0.0015(11) 0.0069(10) -0.0058(11)
N3 0.0175(13) 0.0144(16) 0.0224(14) 0.0005(11) 0.0073(10) -0.0003(11)
N1 0.0237(14) 0.0162(16) 0.0234(14) 0.0012(12) 0.0084(11) -0.0015(12)
N5 0.0207(15) 0.039(2) 0.0376(18) -0.0008(16) 0.0125(13) 0.0051(14)
O4 0.091(3) 0.046(2) 0.0363(18) 0.0037(17) -0.0014(17) 0.013(2)
O5 0.0353(17) 0.051(3) 0.078(2) -0.007(2) -0.0154(16) 0.0031(17)
N6 0.041(2) 0.022(2) 0.042(2) -0.0066(16) -0.0064(16) 0.0145(16)
C9 0.0227(16) 0.0139(19) 0.0197(15) -0.0026(13) 0.0073(12) -0.0012(13)
C21 0.0203(16) 0.0148(19) 0.0185(16) -0.0037(12) 0.0042(12) -0.0003(13)
C25 0.0156(15) 0.0160(19) 0.0241(16) -0.0002(14) 0.0048(12) 0.0015(13)
C5 0.0184(15) 0.019(2) 0.0249(16) 0.0017(14) 0.0089(12) -0.0006(14)
C26 0.0269(17) 0.0160(19) 0.0219(16) 0.0008(14) 0.0077(13) -0.0014(14)
C22 0.0237(16) 0.0142(18) 0.0264(17) -0.0003(14) 0.0109(13) 0.0017(14)
C12 0.0335(19) 0.018(2) 0.0300(18) -0.0055(15) 0.0177(15) 0.0026(16)
C10 0.0167(15) 0.0177(19) 0.0267(17) -0.0002(14) 0.0089(12) -0.0009(13)
C18 0.0193(15) 0.0144(19) 0.0281(17) -0.0045(14) 0.0062(13) 0.0002(13)
C20 0.0212(16) 0.0165(19) 0.0209(16) -0.0001(13) 0.0042(12) 0.0006(13)
C6 0.0205(15) 0.0189(19) 0.0206(16) -0.0033(14) 0.0055(12) -0.0004(14)
C28 0.0325(18) 0.014(2) 0.0226(16) -0.0016(14) 0.0026(13) -0.0015(15)
C29 0.0299(18) 0.022(2) 0.0242(17) -0.0037(15) 0.0024(14) -0.0057(16)
C36 0.0258(18) 0.031(2) 0.0311(19) -0.0126(17) 0.0106(15) -0.0094(16)
C30 0.0278(19) 0.030(2) 0.035(2) -0.0087(17) 0.0046(15) -0.0065(16)
C24 0.038(2) 0.017(2) 0.0278(18) -0.0018(15) 0.0130(15) 0.0004(16)
C8 0.0210(17) 0.027(2) 0.0275(18) 0.0017(15) 0.0064(13) 0.0021(15)
C11 0.0274(18) 0.020(2) 0.037(2) -0.0031(15) 0.0153(15) -0.0011(15)
C7 0.0308(18) 0.020(2) 0.0310(19) -0.0080(16) 0.0078(15) -0.0087(16)
C13 0.034(2) 0.022(2) 0.038(2) -0.0041(16) 0.0174(16) 0.0012(16)
C35 0.0276(18) 0.021(2) 0.0309(19) -0.0025(15) 0.0109(14) -0.0077(15)
C3 0.041(2) 0.040(3) 0.0178(17) 0.0038(16) 0.0076(15) -0.0121(19)
C34 0.0280(18) 0.022(2) 0.0233(17) -0.0010(14) 0.0114(14) -0.0035(15)
C27 0.0300(18) 0.016(2) 0.0225(17) 0.0016(14) 0.0066(14) -0.0041(14)
C32 0.041(2) 0.025(2) 0.029(2) 0.0033(16) -0.0090(17) -0.0020(18)
C33 0.037(2) 0.024(2) 0.0202(17) 0.0007(15) 0.0010(14) -0.0029(17)
C19 0.0253(17) 0.017(2) 0.0335(19) -0.0021(15) -0.0026(14) 0.0052(15)
C23 0.0238(17) 0.022(2) 0.043(2) 0.0066(17) 0.0148(15) 0.0063(16)
C17 0.047(2) 0.025(2) 0.040(2) -0.0064(18) 0.0276(18) -0.0010(19)
C31 0.030(2) 0.023(2) 0.040(2) -0.0067(17) -0.0073(16) 0.0013(16)
C14 0.041(2) 0.041(3) 0.033(2) -0.010(2) 0.0130(17) 0.007(2)
C16 0.064(3) 0.032(3) 0.043(3) 0.003(2) 0.034(2) 0.007(2)
C4 0.036(2) 0.049(3) 0.0247(19) 0.0053(19) 0.0008(15) -0.006(2)
C15 0.063(3) 0.038(3) 0.028(2) -0.0018(19) 0.0198(19) 0.013(2)
C2 0.038(2) 0.062(4) 0.040(2) -0.011(2) 0.0219(18) -0.005(2)
C37 0.040(3) 0.077(4) 0.054(3) 0.000(3) 0.020(2) 0.025(3)
C1 0.077(4) 0.069(4) 0.033(2) 0.017(3) 0.014(2) -0.025(3)

loop_
_atom_type_symbol
_atom_type_description
_atom_type_scat_dispersion_real
_atom_type_scat_dispersion_imag
_atom_type_scat_source
C C 0.0033 0.0016 'International Tables Vol C Tables 4.2.6.8 and 6.1.1.4'
H H 0.0000 0.0000 'International Tables Vol C Tables 4.2.6.8 and 6.1.1.4'
N N 0.0061 0.0033 'International Tables Vol C Tables 4.2.6.8 and 6.1.1.4'
O O 0.0106 0.0060 'International Tables Vol C Tables 4.2.6.8 and 6.1.1.4'

loop_
_geom_angle_atom_site_label_1
_geom_angle_atom_site_label_2
_geom_angle_atom_site_label_3
_geom_angle
C5 O1 C3 120.3(3)
C9 N2 C10 122.0(3)
C9 N2 H2 119.0
C10 N2 H2 119.0
C25 N4 C26 125.3(3)
C25 N4 H4 117.4
C26 N4 H4 117.4
C21 N3 C22 125.0(3)
C21 N3 H3 117.5
C22 N3 H3 117.5
C5 N1 C6 121.3(3)
C5 N1 H1 119.4
C6 N1 H1 119.4
C36 N5 C37 122.6(4)
C36 N5 H5 118.7
C37 N5 H5 118.7
O4 N6 O5 124.8(4)
O4 N6 C19 117.8(4)
O5 N6 C19 117.4(4)
O3 C9 N2 123.0(3)
O3 C9 C6 119.6(3)
N2 C9 C6 117.4(3)
O6 C21 N3 122.9(3)
O6 C21 C20 121.7(3)
N3 C21 C20 115.4(3)
O7 C25 N4 123.6(3)
O7 C25 C22 120.0(3)
N4 C25 C22 116.4(3)
O2 C5 O1 125.8(3)
O2 C5 N1 124.1(3)
O1 C5 N1 110.1(3)
N4 C26 C27 109.8(3)
N4 C26 C34 109.3(3)
C27 C26 C34 111.0(3)
N4 C26 H26 108.9
C27 C26 H26 108.9
C34 C26 H26 108.9
N3 C22 C23 106.4(3)
N3 C22 C24 110.9(3)
C23 C22 C24 110.4(3)
N3 C22 C25 111.8(3)
C23 C22 C25 107.6(3)
C24 C22 C25 109.6(3)
C17 C12 C13 118.4(4)
C17 C12 C11 120.9(4)
C13 C12 C11 120.7(3)
N2 C10 C18 112.2(3)
N2 C10 C11 110.9(3)
C18 C10 C11 112.4(3)
N2 C10 H10 107.0
C18 C10 H10 107.0
C11 C10 H10 107.0
C19 C18 C10 111.2(3)
C19 C18 C20 110.4(3)
C10 C18 C20 111.8(3)
C19 C18 H18 107.8
C10 C18 H18 107.8
C20 C18 H18 107.8
C21 C20 C18 112.9(3)
C21 C20 H20A 109.0
C18 C20 H20A 109.0
C21 C20 H20B 109.0
C18 C20 H20B 109.0
H20A C20 H20B 107.8
N1 C6 C8 111.3(3)
N1 C6 C7 107.2(3)
C8 C6 C7 109.9(3)
N1 C6 C9 110.3(3)
C8 C6 C9 109.8(3)
C7 C6 C9 108.3(3)
C29 C28 C33 118.0(3)
C29 C28 C27 121.7(3)
C33 C28 C27 120.3(3)
C28 C29 C30 120.9(4)
C28 C29 H29 119.5
C30 C29 H29 119.5
O8 C36 N5 121.7(4)
O8 C36 C35 122.6(4)
N5 C36 C35 115.6(3)
C31 C30 C29 120.3(4)
C31 C30 H30 119.8
C29 C30 H30 119.8
C22 C24 H24A 109.5
C22 C24 H24B 109.5
H24A C24 H24B 109.5
C22 C24 H24C 109.5
H24A C24 H24C 109.5
H24B C24 H24C 109.5
C6 C8 H8A 109.5
C6 C8 H8B 109.5
H8A C8 H8B 109.5
C6 C8 H8C 109.5
H8A C8 H8C 109.5
H8B C8 H8C 109.5
C12 C11 C10 111.9(3)
C12 C11 H11A 109.2
C10 C11 H11A 109.2
C12 C11 H11B 109.2
C10 C11 H11B 109.2
H11A C11 H11B 107.9
C6 C7 H7A 109.5
C6 C7 H7B 109.5
H7A C7 H7B 109.5
C6 C7 H7C 109.5
H7A C7 H7C 109.5
H7B C7 H7C 109.5
C12 C13 C14 120.0(4)
C12 C13 H13 120.0
C14 C13 H13 120.0
C36 C35 C34 110.6(3)
C36 C35 H35A 109.5
C34 C35 H35A 109.5
C36 C35 H35B 109.5
C34 C35 H35B 109.5
H35A C35 H35B 108.1
O1 C3 C2 110.2(3)
O1 C3 C4 109.9(3)
C2 C3 C4 113.5(4)
O1 C3 C1 101.1(4)
C2 C3 C1 111.8(4)
C4 C3 C1 109.8(4)
C26 C34 C35 113.2(3)
C26 C34 H34A 108.9
C35 C34 H34A 108.9
C26 C34 H34B 108.9
C35 C34 H34B 108.9
H34A C34 H34B 107.8
C26 C27 C28 113.3(3)
C26 C27 H27A 108.9
C28 C27 H27A 108.9
C26 C27 H27B 108.9
C28 C27 H27B 108.9
H27A C27 H27B 107.7
C33 C32 C31 120.3(4)
C33 C32 H32 119.8
C31 C32 H32 119.8
C32 C33 C28 121.3(4)
C32 C33 H33 119.3
C28 C33 H33 119.3
N6 C19 C18 110.4(3)
N6 C19 H19A 109.6
C18 C19 H19A 109.6
N6 C19 H19B 109.6
C18 C19 H19B 109.6
H19A C19 H19B 108.1
C22 C23 H23A 109.5
C22 C23 H23B 109.5
H23A C23 H23B 109.5
C22 C23 H23C 109.5
H23A C23 H23C 109.5
H23B C23 H23C 109.5
C16 C17 C12 120.8(4)
C16 C17 H17 119.6
C12 C17 H17 119.6
C30 C31 C32 119.1(4)
C30 C31 H31 120.4
C32 C31 H31 120.4
C15 C14 C13 120.3(4)
C15 C14 H14 119.9
C13 C14 H14 119.9
C15 C16 C17 120.7(4)
C15 C16 H16 119.6
C17 C16 H16 119.6
C3 C4 H4A 109.5
C3 C4 H4B 109.5
H4A C4 H4B 109.5
C3 C4 H4C 109.5
H4A C4 H4C 109.5
H4B C4 H4C 109.5
C16 C15 C14 119.7(4)
C16 C15 H15 120.1
C14 C15 H15 120.1
C3 C2 H2A 109.5
C3 C2 H2B 109.5
H2A C2 H2B 109.5
C3 C2 H2C 109.5
H2A C2 H2C 109.5
H2B C2 H2C 109.5
N5 C37 H37A 109.5
N5 C37 H37B 109.5
H37A C37 H37B 109.5
N5 C37 H37C 109.5
H37A C37 H37C 109.5
H37B C37 H37C 109.5
C3 C1 H1A 109.5
C3 C1 H1B 109.5
H1A C1 H1B 109.5
C3 C1 H1C 109.5
H1A C1 H1C 109.5
H1B C1 H1C 109.5

loop_
_geom_bond_atom_site_label_1
_geom_bond_atom_site_label_2
_geom_bond_distance
O3 C9 1.238(4)
O6 C21 1.236(4)
O2 C5 1.213(5)
O7 C25 1.232(4)
O1 C5 1.341(4)
O1 C3 1.479(4)
O8 C36 1.238(4)
N2 C9 1.346(4)
N2 C10 1.459(4)
N2 H2 0.8600
N4 C25 1.329(4)
N4 C26 1.459(4)
N4 H4 0.8600
N3 C21 1.342(4)
N3 C22 1.469(5)
N3 H3 0.8600
N1 C5 1.355(4)
N1 C6 1.460(4)
N1 H1 0.8600
N5 C36 1.338(5)
N5 C37 1.463(6)
N5 H5 0.8600
O4 N6 1.214(5)
O5 N6 1.231(5)
N6 C19 1.493(5)
C9 C6 1.544(5)
C21 C20 1.512(5)
C25 C22 1.550(5)
C26 C27 1.536(5)
C26 C34 1.530(5)
C26 H26 0.9800
C22 C23 1.534(5)
C22 C24 1.525(5)
C12 C17 1.391(6)
C12 C13 1.393(5)
C12 C11 1.509(5)
C10 C18 1.542(5)
C10 C11 1.547(5)
C10 H10 0.9800
C18 C19 1.535(5)
C18 C20 1.547(5)
C18 H18 0.9800
C20 H20A 0.9700
C20 H20B 0.9700
C6 C8 1.517(5)
C6 C7 1.530(5)
C28 C29 1.393(5)
C28 C33 1.392(5)
C28 C27 1.515(5)
C29 C30 1.384(5)
C29 H29 0.9300
C36 C35 1.504(5)
C30 C31 1.390(6)
C30 H30 0.9300
C24 H24A 0.9600
C24 H24B 0.9600
C24 H24C 0.9600
C8 H8A 0.9600
C8 H8B 0.9600
C8 H8C 0.9600
C11 H11A 0.9700
C11 H11B 0.9700
C7 H7A 0.9600
C7 H7B 0.9600
C7 H7C 0.9600
C13 C14 1.395(6)
C13 H13 0.9300
C35 C34 1.542(5)
C35 H35A 0.9700
C35 H35B 0.9700
C3 C2 1.514(7)
C3 C4 1.518(5)
C3 C1 1.526(6)
C34 H34A 0.9700
C34 H34B 0.9700
C27 H27A 0.9700
C27 H27B 0.9700
C32 C33 1.378(6)
C32 C31 1.386(6)
C32 H32 0.9300
C33 H33 0.9300
C19 H19A 0.9700
C19 H19B 0.9700
C23 H23A 0.9600
C23 H23B 0.9600
C23 H23C 0.9600
C17 C16 1.379(6)
C17 H17 0.9300
C31 H31 0.9300
C14 C15 1.380(7)
C14 H14 0.9300
C16 C15 1.363(7)
C16 H16 0.9300
C4 H4A 0.9600
C4 H4B 0.9600
C4 H4C 0.9600
C15 H15 0.9300
C2 H2A 0.9600
C2 H2B 0.9600
C2 H2C 0.9600
C37 H37A 0.9600
C37 H37B 0.9600
C37 H37C 0.9600
C1 H1A 0.9600
C1 H1B 0.9600
C1 H1C 0.9600

loop_
_platon_squeeze_void_nr
_platon_squeeze_void_average_x
_platon_squeeze_void_average_y
_platon_squeeze_void_average_z
_platon_squeeze_void_volume
_platon_squeeze_void_count_electrons
_platon_squeeze_void_content
1 0.127 0.041 0.232 121 30 ' '
2 0.808 0.073 0.630 9 1 ' '
3 0.873 0.543 0.768 121 30 ' '
4 0.190 0.564 0.370 8 1 ' '
